data_7236262
loop_
_publ_author_name
'Gong, Chunhua'
'Zeng, Xianghua'
'Zhu, Chengfeng'
'Shu, Jiahui'
'Xiao, Pingxiu'
'Xu, Hao'
'Liu, Lichun'
'Zhang, Junyong'
'Zeng, Qingdao'
'Xie, Jingli'

_publ_section_title
;
 A series of organic--inorganic hybrid materials consisting of flexible
 organic amine modified polyoxomolybdates: synthesis, structures and
 properties
;
_journal_issue 108
_journal_name_full 'RSC Advances'
_journal_page_first 106248
_journal_paper_doi 10.1039/C6RA21603J
_journal_volume 6
_journal_year 2016
_chemical_formula_sum 'C36 H36 Mo8 N8 O26 Zn2'
_chemical_formula_weight 1894.99
_space_group_IT_number 61
_space_group_name_Hall '-P 2ac 2ab'
_space_group_name_H-M_alt 'P b c a'
_symmetry_cell_setting orthorhombic
_symmetry_space_group_name_H-M 'P b c a'
_atom_sites_solution_hydrogens geom
_atom_sites_solution_primary direct
_atom_sites_solution_secondary difmap
_audit_creation_method SHELXL-97
_audit_update_record
;
2016-10-09 deposited with the CCDC.
2016-11-02 downloaded from the CCDC.
;
_cell_angle_alpha 90.00
_cell_angle_beta 90.00
_cell_angle_gamma 90.00
_cell_formula_units_Z 4
_cell_length_a 16.6740(4)
_cell_length_b 15.9270(3)
_cell_length_c 19.1977(4)
_cell_measurement_reflns_used 6004
_cell_measurement_temperature 296(2)
_cell_measurement_theta_max 29.1300
_cell_measurement_theta_min 3.4810
_cell_volume 5098.27(19)
_computing_cell_refinement
;
CrysAlisPro, Agilent Technologies,
Version 1.171.37.35 (release 13-08-2014 CrysAlis171 .NET)
(compiled Aug 13 2014,18:06:01)
;
_computing_data_collection
;
CrysAlisPro, Agilent Technologies,
Version 1.171.37.35 (release 13-08-2014 CrysAlis171 .NET)
(compiled Aug 13 2014,18:06:01)
;
_computing_data_reduction
;
CrysAlisPro, Agilent Technologies,
Version 1.171.37.35 (release 13-08-2014 CrysAlis171 .NET)
(compiled Aug 13 2014,18:06:01)
;
_computing_molecular_graphics SHELXL-97
_computing_publication_material SHELXL-97
_computing_structure_refinement 'SHELXL-97 (Sheldrick, 1997)'
_computing_structure_solution 'SHELXS-97 (Sheldrick, 1990)'
_diffrn_ambient_temperature 296(2)
_diffrn_measured_fraction_theta_full 0.999
_diffrn_measured_fraction_theta_max 0.999
_diffrn_measurement_device_type 'Xcalibur, Eos, Gemini'
_diffrn_radiation_monochromator graphite
_diffrn_radiation_source 'fine-focus sealed tube'
_diffrn_radiation_type MoK\a
_diffrn_radiation_wavelength 0.71073
_diffrn_reflns_av_R_equivalents 0.0226
_diffrn_reflns_av_unetI/netI 0.0269
_diffrn_reflns_limit_h_max 19
_diffrn_reflns_limit_h_min -16
_diffrn_reflns_limit_k_max 17
_diffrn_reflns_limit_k_min -18
_diffrn_reflns_limit_l_max 22
_diffrn_reflns_limit_l_min -12
_diffrn_reflns_number 12810
_diffrn_reflns_theta_full 25.00
_diffrn_reflns_theta_max 25.00
_diffrn_reflns_theta_min 2.76
_exptl_absorpt_coefficient_mu 2.915
_exptl_absorpt_correction_T_max 1.00000
_exptl_absorpt_correction_T_min 0.98414
_exptl_absorpt_correction_type multi-scan
_exptl_crystal_colour colorless
_exptl_crystal_density_diffrn 2.469
_exptl_crystal_density_method 'not measured'
_exptl_crystal_description block
_exptl_crystal_F_000 3648
_exptl_crystal_size_max 0.12
_exptl_crystal_size_mid 0.10
_exptl_crystal_size_min 0.08
_refine_diff_density_max 0.398
_refine_diff_density_min -0.358
_refine_diff_density_rms 0.084
_refine_ls_extinction_method none
_refine_ls_goodness_of_fit_ref 1.055
_refine_ls_hydrogen_treatment constr
_refine_ls_matrix_type full
_refine_ls_number_parameters 361
_refine_ls_number_reflns 4498
_refine_ls_number_restraints 0
_refine_ls_restrained_S_all 1.055
_refine_ls_R_factor_all 0.0291
_refine_ls_R_factor_gt 0.0214
_refine_ls_shift/su_max 0.001
_refine_ls_shift/su_mean 0.000
_refine_ls_structure_factor_coef Fsqd
_refine_ls_weighting_details 'calc w=1/[\s^2^(Fo^2^)+(0.0211P)^2^+1.9543P] where P=(Fo^2^+2Fc^2^)/3'
_refine_ls_weighting_scheme calc
_refine_ls_wR_factor_gt 0.0472
_refine_ls_wR_factor_ref 0.0495
_reflns_number_gt 3873
_reflns_number_total 4498
_reflns_threshold_expression >2sigma(I)
_cod_data_source_file c6ra21603j2.cif
_cod_data_source_block 2
_cod_original_cell_volume 5098.28(19)
_cod_database_code 7236262

loop_
_symmetry_equiv_pos_as_xyz
'x, y, z'
'-x+1/2, -y, z+1/2'
'x+1/2, -y+1/2, -z'
'-x, y+1/2, -z+1/2'
'-x, -y, -z'
'x-1/2, y, -z-1/2'
'-x-1/2, y-1/2, z'
'x, -y-1/2, z-1/2'

loop_
_atom_site_label
_atom_site_type_symbol
_atom_site_fract_x
_atom_site_fract_y
_atom_site_fract_z
_atom_site_U_iso_or_equiv
_atom_site_adp_type
_atom_site_occupancy
_atom_site_symmetry_multiplicity
_atom_site_calc_flag
_atom_site_refinement_flags
Mo1 Mo 0.183748(18) 0.376234(17) 0.488233(14) 0.02267(8) Uani 1 1 d .
Mo2 Mo 0.145803(18) 0.575048(17) 0.451504(15) 0.02249(8) Uani 1 1 d .
Mo3 Mo -0.034820(18) 0.528161(16) 0.415131(14) 0.01857(8) Uani 1 1 d .
Mo4 Mo -0.001574(18) 0.332802(16) 0.443564(15) 0.02283(8) Uani 1 1 d .
Zn1 Zn 0.25063(2) 0.29465(2) 0.31825(2) 0.02376(10) Uani 1 1 d .
O13 O 0.03512(14) 0.61967(12) 0.44375(11) 0.0226(5) Uani 1 1 d .
O4 O 0.09541(14) 0.30075(12) 0.49020(12) 0.0249(5) Uani 1 1 d .
O5 O 0.06120(12) 0.46171(12) 0.46249(11) 0.0191(5) Uani 1 1 d .
O11 O -0.00881(14) 0.51632(14) 0.33090(12) 0.0292(6) Uani 1 1 d .
O10 O -0.08530(13) 0.42084(12) 0.43440(11) 0.0221(5) Uani 1 1 d .
O1 O 0.21035(14) 0.35660(13) 0.40170(12) 0.0290(6) Uani 1 1 d .
O12 O -0.12388(14) 0.58658(13) 0.41293(11) 0.0248(5) Uani 1 1 d .
O8 O 0.16564(15) 0.56238(14) 0.36561(12) 0.0320(6) Uani 1 1 d .
O7 O 0.02768(15) 0.32753(14) 0.35881(12) 0.0332(6) Uani 1 1 d .
O9 O 0.19706(15) 0.66234(14) 0.47474(14) 0.0367(6) Uani 1 1 d .
O3 O 0.21338(13) 0.49065(13) 0.49226(12) 0.0257(5) Uani 1 1 d .
N3 N 0.19118(16) 0.18231(16) 0.31876(14) 0.0245(6) Uani 1 1 d .
O2 O 0.25531(15) 0.32892(15) 0.53533(12) 0.0367(6) Uani 1 1 d .
O6 O -0.05914(15) 0.24639(14) 0.45448(13) 0.0362(6) Uani 1 1 d .
N4 N 0.20579(17) 0.37435(15) 0.24291(14) 0.0252(6) Uani 1 1 d .
N1 N 0.30038(17) 0.23838(15) 0.22175(14) 0.0256(6) Uani 1 1 d .
N2 N 0.37055(17) 0.29190(16) 0.34153(15) 0.0290(7) Uani 1 1 d .
C11 C 0.1990(2) 0.13630(19) 0.26065(18) 0.0243(8) Uani 1 1 d .
C6 C 0.3786(2) 0.2017(2) 0.2400(2) 0.0333(9) Uani 1 1 d .
H6A H 0.4127 0.2009 0.1991 0.040 Uiso 1 1 calc R
H6B H 0.3710 0.1442 0.2553 0.040 Uiso 1 1 calc R
C17 C 0.2389(2) 0.3689(2) 0.17921(17) 0.0267(8) Uani 1 1 d .
C12 C 0.2416(2) 0.1755(2) 0.19944(18) 0.0295(8) Uani 1 1 d .
H12A H 0.2686 0.1320 0.1730 0.035 Uiso 1 1 calc R
H12B H 0.2024 0.2018 0.1691 0.035 Uiso 1 1 calc R
C5 C 0.4190(2) 0.2506(2) 0.29661(19) 0.0286(8) Uani 1 1 d .
C13 C 0.1446(2) 0.42774(19) 0.2525(2) 0.0312(8) Uani 1 1 d .
H13 H 0.1208 0.4309 0.2963 0.037 Uiso 1 1 calc R
C7 C 0.1503(2) 0.1514(2) 0.37230(19) 0.0317(8) Uani 1 1 d .
H7 H 0.1461 0.1832 0.4128 0.038 Uiso 1 1 calc R
C16 C 0.2126(2) 0.4176(2) 0.1247(2) 0.0388(10) Uani 1 1 d .
H16 H 0.2362 0.4128 0.0810 0.047 Uiso 1 1 calc R
C2 C 0.4852(2) 0.3294(2) 0.4088(2) 0.0406(10) Uani 1 1 d .
H2 H 0.5068 0.3568 0.4473 0.049 Uiso 1 1 calc R
C10 C 0.1643(2) 0.0576(2) 0.25535(19) 0.0315(9) Uani 1 1 d .
H10 H 0.1701 0.0260 0.2149 0.038 Uiso 1 1 calc R
C1 C 0.4039(2) 0.3294(2) 0.3969(2) 0.0370(9) Uani 1 1 d .
H1 H 0.3707 0.3566 0.4286 0.044 Uiso 1 1 calc R
C4 C 0.5008(2) 0.2488(2) 0.3058(2) 0.0405(10) Uani 1 1 d .
H4 H 0.5334 0.2212 0.2738 0.049 Uiso 1 1 calc R
C14 C 0.1156(2) 0.4781(2) 0.1997(2) 0.0369(9) Uani 1 1 d .
H14 H 0.0730 0.5145 0.2075 0.044 Uiso 1 1 calc R
C18 C 0.3080(2) 0.3084(2) 0.17168(19) 0.0313(9) Uani 1 1 d .
H18A H 0.3090 0.2863 0.1246 0.038 Uiso 1 1 calc R
H18B H 0.3581 0.3378 0.1798 0.038 Uiso 1 1 calc R
C8 C 0.1139(3) 0.0739(2) 0.3698(2) 0.0442(10) Uani 1 1 d .
H8 H 0.0850 0.0538 0.4078 0.053 Uiso 1 1 calc R
C9 C 0.1212(3) 0.0269(2) 0.3106(2) 0.0452(11) Uani 1 1 d .
H9 H 0.0970 -0.0256 0.3078 0.054 Uiso 1 1 calc R
C15 C 0.1511(3) 0.4733(2) 0.1355(2) 0.0425(10) Uani 1 1 d .
H15 H 0.1336 0.5077 0.0994 0.051 Uiso 1 1 calc R
C3 C 0.5339(3) 0.2882(2) 0.3625(2) 0.0465(11) Uani 1 1 d .
H3 H 0.5890 0.2869 0.3695 0.056 Uiso 1 1 calc R

loop_
_atom_site_aniso_label
_atom_site_aniso_U_11
_atom_site_aniso_U_22
_atom_site_aniso_U_33
_atom_site_aniso_U_23
_atom_site_aniso_U_13
_atom_site_aniso_U_12
Mo1 0.02311(17) 0.02907(16) 0.01584(14) -0.00451(12) -0.00062(13) 0.00770(12)
Mo2 0.02011(17) 0.02618(15) 0.02119(15) -0.00296(12) 0.00214(13) -0.00249(12)
Mo3 0.01936(16) 0.02374(14) 0.01259(14) -0.00248(11) -0.00166(12) 0.00391(11)
Mo4 0.02488(17) 0.02277(15) 0.02084(15) -0.00569(12) -0.00120(14) 0.00241(12)
Zn1 0.0249(2) 0.0272(2) 0.01924(19) -0.00398(16) 0.00387(19) -0.00161(16)
O13 0.0268(13) 0.0215(11) 0.0194(12) -0.0014(9) 0.0004(11) 0.0016(10)
O4 0.0283(14) 0.0244(11) 0.0220(12) -0.0005(10) -0.0002(11) 0.0079(10)
O5 0.0182(12) 0.0241(11) 0.0149(11) -0.0032(9) -0.0015(10) 0.0001(9)
O11 0.0280(14) 0.0407(13) 0.0188(12) -0.0053(11) -0.0004(11) 0.0088(11)
O10 0.0177(13) 0.0255(11) 0.0231(12) -0.0070(10) -0.0046(11) -0.0012(9)
O1 0.0308(14) 0.0345(12) 0.0216(12) -0.0088(11) 0.0014(12) 0.0068(11)
O12 0.0247(14) 0.0348(12) 0.0149(11) -0.0028(10) -0.0004(11) 0.0070(10)
O8 0.0300(15) 0.0428(14) 0.0233(13) -0.0004(11) 0.0053(12) -0.0030(11)
O7 0.0401(16) 0.0367(13) 0.0227(13) -0.0066(11) -0.0014(12) 0.0055(12)
O9 0.0330(15) 0.0334(13) 0.0438(16) -0.0070(12) 0.0015(14) -0.0094(11)
O3 0.0182(13) 0.0346(12) 0.0244(12) -0.0071(10) -0.0027(11) 0.0011(10)
N3 0.0220(16) 0.0267(14) 0.0248(15) -0.0006(13) 0.0010(14) 0.0004(12)
O2 0.0364(16) 0.0499(15) 0.0240(13) -0.0057(12) -0.0008(13) 0.0200(12)
O6 0.0381(16) 0.0299(12) 0.0407(15) -0.0053(12) -0.0011(13) -0.0066(12)
N4 0.0302(17) 0.0230(13) 0.0222(15) -0.0022(12) 0.0028(14) -0.0015(13)
N1 0.0284(17) 0.0248(14) 0.0236(15) -0.0013(12) 0.0077(14) -0.0012(12)
N2 0.0256(18) 0.0337(16) 0.0278(16) 0.0011(14) 0.0013(14) -0.0020(13)
C11 0.0221(19) 0.0263(17) 0.0244(18) -0.0008(15) -0.0036(16) 0.0028(14)
C6 0.033(2) 0.0313(18) 0.036(2) -0.0023(17) 0.0094(19) 0.0058(16)
C17 0.031(2) 0.0269(17) 0.0224(18) -0.0043(15) 0.0052(17) -0.0085(15)
C12 0.037(2) 0.0307(18) 0.0202(17) -0.0055(15) 0.0011(17) -0.0015(16)
C5 0.024(2) 0.0288(17) 0.033(2) 0.0072(16) 0.0051(18) -0.0001(15)
C13 0.036(2) 0.0266(17) 0.032(2) -0.0078(16) 0.0047(18) -0.0036(16)
C7 0.035(2) 0.0353(19) 0.0244(18) 0.0014(16) 0.0103(18) 0.0010(17)
C16 0.044(3) 0.046(2) 0.027(2) 0.0058(18) 0.007(2) -0.0049(19)
C2 0.036(3) 0.043(2) 0.042(2) 0.0109(19) -0.010(2) -0.0112(19)
C10 0.035(2) 0.0301(18) 0.0299(19) -0.0029(16) -0.0078(18) -0.0024(16)
C1 0.036(2) 0.042(2) 0.032(2) 0.0004(18) -0.002(2) -0.0028(18)
C4 0.027(2) 0.045(2) 0.049(3) 0.005(2) 0.006(2) 0.0035(18)
C14 0.036(2) 0.0328(19) 0.042(2) 0.0004(18) -0.004(2) -0.0004(17)
C18 0.035(2) 0.0321(18) 0.0266(19) -0.0030(16) 0.0102(18) -0.0043(16)
C8 0.051(3) 0.043(2) 0.039(2) 0.0091(19) 0.011(2) -0.016(2)
C9 0.052(3) 0.032(2) 0.052(3) 0.004(2) -0.004(2) -0.0143(19)
C15 0.049(3) 0.044(2) 0.034(2) 0.0132(19) -0.003(2) -0.002(2)
C3 0.025(2) 0.051(2) 0.063(3) 0.016(2) -0.003(2) -0.0051(19)

loop_
_atom_type_symbol
_atom_type_description
_atom_type_scat_dispersion_real
_atom_type_scat_dispersion_imag
_atom_type_scat_source
C C 0.0033 0.0016 'International Tables Vol C Tables 4.2.6.8 and 6.1.1.4'
H H 0.0000 0.0000 'International Tables Vol C Tables 4.2.6.8 and 6.1.1.4'
Mo Mo -1.6832 0.6857 'International Tables Vol C Tables 4.2.6.8 and 6.1.1.4'
N N 0.0061 0.0033 'International Tables Vol C Tables 4.2.6.8 and 6.1.1.4'
O O 0.0106 0.0060 'International Tables Vol C Tables 4.2.6.8 and 6.1.1.4'
Zn Zn 0.2839 1.4301 'International Tables Vol C Tables 4.2.6.8 and 6.1.1.4'

loop_
_geom_angle_atom_site_label_1
_geom_angle_atom_site_label_2
_geom_angle_atom_site_label_3
_geom_angle
_geom_angle_site_symmetry_1
_geom_angle_site_symmetry_3
O2 Mo1 O1 104.57(11) . .
O2 Mo1 O3 103.03(11) . .
O1 Mo1 O3 98.34(10) . .
O2 Mo1 O4 104.86(11) . .
O1 Mo1 O4 95.87(10) . .
O3 Mo1 O4 144.23(9) . .
O2 Mo1 O12 88.80(10) . 5_566
O1 Mo1 O12 166.52(10) . 5_566
O3 Mo1 O12 79.96(9) . 5_566
O4 Mo1 O12 78.69(9) . 5_566
O2 Mo1 O5 158.70(9) . .
O1 Mo1 O5 96.71(9) . .
O3 Mo1 O5 72.37(8) . .
O4 Mo1 O5 73.48(8) . .
O12 Mo1 O5 69.97(7) 5_566 .
O9 Mo2 O8 104.83(12) . .
O9 Mo2 O3 99.87(11) . .
O8 Mo2 O3 101.46(11) . .
O9 Mo2 O13 101.27(10) . .
O8 Mo2 O13 98.71(11) . .
O3 Mo2 O13 145.82(9) . .
O9 Mo2 O5 158.49(10) . .
O8 Mo2 O5 96.63(9) . .
O3 Mo2 O5 76.89(8) . .
O13 Mo2 O5 73.59(8) . .
O9 Mo2 O10 87.11(10) . 5_566
O8 Mo2 O10 165.64(10) . 5_566
O3 Mo2 O10 83.94(8) . 5_566
O13 Mo2 O10 70.68(8) . 5_566
O5 Mo2 O10 71.44(7) . 5_566
O9 Mo2 Mo3 136.82(9) . .
O8 Mo2 Mo3 86.75(8) . .
O3 Mo2 Mo3 118.73(7) . .
O13 Mo2 Mo3 35.56(6) . .
O5 Mo2 Mo3 41.87(5) . .
O10 Mo2 Mo3 79.03(5) 5_566 .
O11 Mo3 O12 104.73(10) . .
O11 Mo3 O10 101.30(10) . .
O12 Mo3 O10 96.01(10) . .
O11 Mo3 O13 101.57(10) . .
O12 Mo3 O13 96.72(10) . .
O10 Mo3 O13 149.97(9) . .
O11 Mo3 O5 99.27(9) . .
O12 Mo3 O5 156.00(9) . .
O10 Mo3 O5 78.84(8) . .
O13 Mo3 O5 78.49(8) . .
O11 Mo3 O5 174.92(9) . 5_566
O12 Mo3 O5 80.35(9) . 5_566
O10 Mo3 O5 78.04(8) . 5_566
O13 Mo3 O5 77.45(8) . 5_566
O5 Mo3 O5 75.65(8) . 5_566
O11 Mo3 Mo2 89.61(8) . .
O12 Mo3 Mo2 133.07(7) . .
O10 Mo3 Mo2 125.14(6) . .
O13 Mo3 Mo2 36.35(6) . .
O5 Mo3 Mo2 46.30(5) . .
O5 Mo3 Mo2 86.72(5) 5_566 .
O11 Mo3 Mo4 90.59(7) . .
O12 Mo3 Mo4 131.72(7) . .
O10 Mo3 Mo4 35.72(6) . .
O13 Mo3 Mo4 125.10(6) . .
O5 Mo3 Mo4 46.63(5) . .
O5 Mo3 Mo4 86.00(5) 5_566 .
Mo2 Mo3 Mo4 91.533(10) . .
O6 Mo4 O7 103.95(12) . .
O6 Mo4 O4 101.78(11) . .
O7 Mo4 O4 101.05(11) . .
O6 Mo4 O10 100.75(10) . .
O7 Mo4 O10 98.73(10) . .
O4 Mo4 O10 145.28(9) . .
O6 Mo4 O5 162.11(10) . .
O7 Mo4 O5 93.66(9) . .
O4 Mo4 O5 77.48(8) . .
O10 Mo4 O5 73.02(8) . .
O6 Mo4 O13 90.74(10) . 5_566
O7 Mo4 O13 163.97(9) . 5_566
O4 Mo4 O13 81.79(8) . 5_566
O10 Mo4 O13 71.82(8) . 5_566
O5 Mo4 O13 71.41(7) . 5_566
O6 Mo4 Mo3 135.45(8) . .
O7 Mo4 Mo3 86.26(7) . .
O4 Mo4 Mo3 118.91(6) . .
O10 Mo4 Mo3 34.78(6) . .
O5 Mo4 Mo3 41.44(5) . .
O13 Mo4 Mo3 78.68(5) 5_566 .
O1 Zn1 N3 105.38(10) . .
O1 Zn1 N2 99.42(11) . .
N3 Zn1 N2 116.94(11) . .
O1 Zn1 N4 97.84(10) . .
N3 Zn1 N4 111.45(11) . .
N2 Zn1 N4 121.28(11) . .
O1 Zn1 N1 174.10(9) . .
N3 Zn1 N1 80.32(10) . .
N2 Zn1 N1 78.97(11) . .
N4 Zn1 N1 78.39(10) . .
Mo3 O13 Mo2 108.09(9) . .
Mo3 O13 Mo4 110.93(10) . 5_566
Mo2 O13 Mo4 105.48(9) . 5_566
Mo1 O4 Mo4 118.40(10) . .
Mo3 O5 Mo2 91.83(7) . .
Mo3 O5 Mo4 91.93(8) . .
Mo2 O5 Mo4 162.05(10) . .
Mo3 O5 Mo3 104.35(8) . 5_566
Mo2 O5 Mo3 98.61(7) . 5_566
Mo4 O5 Mo3 97.45(7) . 5_566
Mo3 O5 Mo1 166.03(10) . .
Mo2 O5 Mo1 86.81(7) . .
Mo4 O5 Mo1 85.32(6) . .
Mo3 O5 Mo1 89.59(7) 5_566 .
Mo3 O10 Mo4 109.50(10) . .
Mo3 O10 Mo2 109.30(9) . 5_566
Mo4 O10 Mo2 103.45(9) . 5_566
Mo1 O1 Zn1 159.39(13) . .
Mo3 O12 Mo1 120.06(11) . 5_566
Mo1 O3 Mo2 120.33(11) . .
C7 N3 C11 119.5(3) . .
C7 N3 Zn1 125.2(2) . .
C11 N3 Zn1 115.3(2) . .
C13 N4 C17 118.6(3) . .
C13 N4 Zn1 124.7(2) . .
C17 N4 Zn1 116.6(2) . .
C12 N1 C6 113.1(3) . .
C12 N1 C18 112.5(3) . .
C6 N1 C18 112.3(3) . .
C12 N1 Zn1 105.7(2) . .
C6 N1 Zn1 107.0(2) . .
C18 N1 Zn1 105.68(18) . .
C1 N2 C5 118.4(3) . .
C1 N2 Zn1 124.6(3) . .
C5 N2 Zn1 117.0(2) . .
N3 C11 C10 121.0(3) . .
N3 C11 C12 117.9(3) . .
C10 C11 C12 120.9(3) . .
N1 C6 C5 111.4(3) . .
N4 C17 C16 121.6(3) . .
N4 C17 C18 116.3(3) . .
C16 C17 C18 122.1(3) . .
N1 C12 C11 111.7(3) . .
N2 C5 C4 121.3(3) . .
N2 C5 C6 116.6(3) . .
C4 C5 C6 121.9(3) . .
N4 C13 C14 122.2(4) . .
N3 C7 C8 122.1(3) . .
C15 C16 C17 119.2(4) . .
C3 C2 C1 118.4(4) . .
C9 C10 C11 119.0(3) . .
N2 C1 C2 122.7(4) . .
C3 C4 C5 119.4(4) . .
C15 C14 C13 118.6(4) . .
N1 C18 C17 110.7(3) . .
C9 C8 C7 118.7(4) . .
C8 C9 C10 119.6(3) . .
C14 C15 C16 119.7(4) . .
C2 C3 C4 119.7(4) . .

loop_
_geom_bond_atom_site_label_1
_geom_bond_atom_site_label_2
_geom_bond_distance
_geom_bond_site_symmetry_2
Mo1 O2 1.676(2) .
Mo1 O1 1.748(2) .
Mo1 O3 1.890(2) .
Mo1 O4 1.902(2) .
Mo1 O12 2.224(2) 5_566
Mo1 O5 2.505(2) .
Mo2 O9 1.692(2) .
Mo2 O8 1.694(2) .
Mo2 O3 1.921(2) .
Mo2 O13 1.983(2) .
Mo2 O5 2.301(2) .
Mo2 O10 2.412(2) 5_566
Mo2 Mo3 3.1805(4) .
Mo3 O11 1.685(2) .
Mo3 O12 1.753(2) .
Mo3 O10 1.941(2) .
Mo3 O13 1.946(2) .
Mo3 O5 2.124(2) .
Mo3 O5 2.396(2) 5_566
Mo3 Mo4 3.2073(4) .
Mo4 O6 1.691(2) .
Mo4 O7 1.701(2) .
Mo4 O4 1.918(2) .
Mo4 O10 1.986(2) .
Mo4 O5 2.3329(19) .
Mo4 O13 2.359(2) 5_566
Zn1 O1 1.998(2) .
Zn1 N3 2.046(3) .
Zn1 N2 2.049(3) .
Zn1 N4 2.065(3) .
Zn1 N1 2.219(3) .
O13 Mo4 2.359(2) 5_566
O5 Mo3 2.396(2) 5_566
O10 Mo2 2.412(2) 5_566
O12 Mo1 2.224(2) 5_566
N3 C7 1.328(4) .
N3 C11 1.341(4) .
N4 C13 1.341(4) .
N4 C17 1.345(4) .
N1 C12 1.466(4) .
N1 C6 1.472(4) .
N1 C18 1.478(4) .
N2 C1 1.341(5) .
N2 C5 1.352(4) .
C11 C10 1.385(4) .
C11 C12 1.508(5) .
C6 C5 1.496(5) .
C17 C16 1.375(5) .
C17 C18 1.508(5) .
C5 C4 1.377(5) .
C13 C14 1.381(5) .
C7 C8 1.377(5) .
C16 C15 1.372(5) .
C2 C3 1.371(6) .
C2 C1 1.375(5) .
C10 C9 1.371(5) .
C4 C3 1.371(6) .
C14 C15 1.368(5) .
C8 C9 1.367(5) .
